data_7120760
loop_
_publ_author_name
'Cheng, Ming'
'Zhang, Jing'
'Ren, Xintong'
'Guo, Shuwen'
'Xiao, Tangxin'
'Hu, Xiao-Yu'
'Jiang, Juli'
'Wang, Leyong'

_publ_section_title
;
 Acid/base-controllable Fluorescent Molecular Switches Based on Cryptands
 and Basic N-Heteroaromatics
;
_journal_name_full 'Chem. Commun.'
_journal_paper_doi 10.1039/C7CC07469G
_journal_year 2017
_chemical_formula_sum 'C68 H75 F12 N6 O14 P2'
_chemical_formula_weight 1490.28
_space_group_crystal_system orthorhombic
_space_group_IT_number 19
_space_group_name_Hall 'P 2ac 2ab'
_space_group_name_H-M_alt 'P 21 21 21'
_symmetry_space_group_name_Hall 'P 2ac 2ab'
_symmetry_space_group_name_H-M 'P 21 21 21'
_atom_sites_solution_hydrogens geom
_audit_creation_method SHELXL-2014/7
_audit_update_record
;
2017-06-21 deposited with the CCDC.
2017-10-11 downloaded from the CCDC.
;
_cell_angle_alpha 90
_cell_angle_beta 90
_cell_angle_gamma 90
_cell_formula_units_Z 4
_cell_length_a 10.9020(4)
_cell_length_b 17.4447(6)
_cell_length_c 38.6793(14)
_cell_measurement_reflns_used 9979
_cell_measurement_temperature 296(2)
_cell_measurement_theta_max 26.79
_cell_measurement_theta_min 2.20
_cell_volume 7356.1(5)
_computing_structure_refinement 'SHELXL-2014/7 (Sheldrick, 2014)'
_diffrn_ambient_temperature 296(2)
_diffrn_measured_fraction_theta_full 0.998
_diffrn_measured_fraction_theta_max 0.998
_diffrn_measurement_device_type 'Bruker APEX-II CCD'
_diffrn_measurement_method '\f and \w scans'
_diffrn_radiation_type MoK\a
_diffrn_radiation_wavelength 0.71073
_diffrn_reflns_av_R_equivalents 0.0471
_diffrn_reflns_av_unetI/netI 0.0393
_diffrn_reflns_Laue_measured_fraction_full 0.998
_diffrn_reflns_Laue_measured_fraction_max 0.998
_diffrn_reflns_limit_h_max 12
_diffrn_reflns_limit_h_min -12
_diffrn_reflns_limit_k_max 20
_diffrn_reflns_limit_k_min -16
_diffrn_reflns_limit_l_max 46
_diffrn_reflns_limit_l_min -46
_diffrn_reflns_number 54216
_diffrn_reflns_point_group_measured_fraction_full 0.999
_diffrn_reflns_point_group_measured_fraction_max 0.999
_diffrn_reflns_theta_full 25.010
_diffrn_reflns_theta_max 25.010
_diffrn_reflns_theta_min 2.106
_exptl_absorpt_coefficient_mu 0.154
_exptl_crystal_density_diffrn 1.346
_exptl_crystal_F_000 3100
_exptl_crystal_size_max 0.260
_exptl_crystal_size_mid 0.240
_exptl_crystal_size_min 0.220
_refine_diff_density_max 1.053
_refine_diff_density_min -0.998
_refine_diff_density_rms 0.101
_refine_ls_abs_structure_details
;
 Flack x determined using 4396 quotients [(I+)-(I-)]/[(I+)+(I-)]
 (Parsons, Flack and Wagner, Acta Cryst. B69 (2013) 249-259).
;
_refine_ls_abs_structure_Flack 0.10(4)
_refine_ls_extinction_method none
_refine_ls_goodness_of_fit_ref 1.106
_refine_ls_hydrogen_treatment constr
_refine_ls_matrix_type full
_refine_ls_number_parameters 1008
_refine_ls_number_reflns 12941
_refine_ls_number_restraints 612
_refine_ls_restrained_S_all 1.162
_refine_ls_R_factor_all 0.0868
_refine_ls_R_factor_gt 0.0754
_refine_ls_shift/su_max 0.000
_refine_ls_shift/su_mean 0.000
_refine_ls_structure_factor_coef Fsqd
_refine_ls_weighting_details 'w=1/[\s^2^(Fo^2^)+(0.2000P)^2^] where P=(Fo^2^+2Fc^2^)/3'
_refine_ls_weighting_scheme calc
_refine_ls_wR_factor_gt 0.2337
_refine_ls_wR_factor_ref 0.2504
_reflns_Friedel_coverage 0.808
_reflns_Friedel_fraction_full 1.000
_reflns_Friedel_fraction_max 1.000
_reflns_number_gt 11241
_reflns_number_total 12941
_reflns_threshold_expression 'I > 2\s(I)'
_cod_data_source_file c7cc07469g2.cif
_cod_data_source_block 20170531wly_0m_a_sq
_cod_database_code 7120760
_shelx_shelxl_version_number 2014/7
_shelx_space_group_comment
;
The symmetry employed for this shelxl refinement is uniquely defined
by the following loop, which should always be used as a source of
symmetry information in preference to the above space-group names.
They are only intended as comments.
;
_shelx_estimated_absorpt_t_min 0.961
_shelx_estimated_absorpt_t_max 0.967

loop_
_space_group_symop_operation_xyz
'x, y, z'
'-x+1/2, -y, z+1/2'
'-x, y+1/2, -z+1/2'
'x+1/2, -y+1/2, -z'

loop_
_atom_site_label
_atom_site_type_symbol
_atom_site_fract_x
_atom_site_fract_y
_atom_site_fract_z
_atom_site_U_iso_or_equiv
_atom_site_adp_type
_atom_site_occupancy
_atom_site_site_symmetry_order
_atom_site_calc_flag
_atom_site_refinement_flags_posn
_atom_site_refinement_flags_adp
_atom_site_refinement_flags_occupancy
_atom_site_disorder_assembly
_atom_site_disorder_group
C1 C 0.1550(6) 0.6559(4) 0.41119(16) 0.0310(13) Uani 1 1 d . U . . .
C2 C 0.1445(6) 0.7222(4) 0.43098(16) 0.0291(13) Uani 1 1 d . U . . .
H2 H 0.1506 0.7192 0.4549 0.035 Uiso 1 1 calc R U . . .
C3 C 0.1251(5) 0.7918(4) 0.41548(16) 0.0272(12) Uani 1 1 d . U . . .
C4 C 0.1110(5) 0.7976(3) 0.37903(16) 0.0258(12) Uani 1 1 d . U . . .
H4 H 0.0947 0.8445 0.3685 0.031 Uiso 1 1 calc R U . . .
C5 C 0.1223(6) 0.7309(4) 0.35953(16) 0.0313(13) Uani 1 1 d . U . . .
C6 C 0.1453(6) 0.6606(4) 0.37549(16) 0.0289(13) Uani 1 1 d . U . . .
H6 H 0.1541 0.6166 0.3621 0.035 Uiso 1 1 calc R U . . .
C7 C 0.0703(6) 0.7966(4) 0.30761(17) 0.0351(14) Uani 1 1 d . U . . .
H7A H 0.1330 0.8361 0.3081 0.042 Uiso 1 1 calc R U . . .
H7B H -0.0017 0.8159 0.3195 0.042 Uiso 1 1 calc R U . . .
C8 C 0.0384(7) 0.7778(5) 0.27088(18) 0.0418(16) Uani 1 1 d . U . . .
H8A H 0.0001 0.7276 0.2699 0.050 Uiso 1 1 calc R U . . .
H8B H -0.0197 0.8152 0.2621 0.050 Uiso 1 1 calc R U . . .
C9 C 0.1196(7) 0.7534(5) 0.21563(17) 0.0438(17) Uani 1 1 d . U . . .
H9A H 0.0470 0.7792 0.2070 0.053 Uiso 1 1 calc R U . . .
H9B H 0.1042 0.6986 0.2154 0.053 Uiso 1 1 calc R U . . .
C10 C 0.2285(7) 0.7719(4) 0.19283(17) 0.0426(17) Uani 1 1 d . U . . .
H10A H 0.2097 0.7590 0.1690 0.051 Uiso 1 1 calc R U . . .
H10B H 0.2461 0.8264 0.1940 0.051 Uiso 1 1 calc R U . . .
C11 C 0.4387(8) 0.7473(5) 0.18390(18) 0.0468(18) Uani 1 1 d . U . . .
H11A H 0.4606 0.8008 0.1868 0.056 Uiso 1 1 calc R U . . .
H11B H 0.4223 0.7384 0.1596 0.056 Uiso 1 1 calc R U . . .
C12 C 0.5423(8) 0.6971(5) 0.19576(18) 0.0465(18) Uani 1 1 d . U . . .
H12A H 0.5176 0.6437 0.1946 0.056 Uiso 1 1 calc R U . . .
H12B H 0.6125 0.7040 0.1806 0.056 Uiso 1 1 calc R U . . .
C13 C 0.6887(8) 0.6782(5) 0.2376(2) 0.054(2) Uani 1 1 d . U . . .
H13A H 0.7550 0.7022 0.2248 0.064 Uiso 1 1 calc R U . . .
H13B H 0.6846 0.6247 0.2309 0.064 Uiso 1 1 calc R U . . .
C14 C 0.7133(7) 0.6839(5) 0.2752(2) 0.0462(18) Uani 1 1 d . U . . .
H14A H 0.6462 0.6609 0.2881 0.055 Uiso 1 1 calc R U . . .
H14B H 0.7879 0.6563 0.2809 0.055 Uiso 1 1 calc R U . . .
C15 C 0.7445(6) 0.7778(4) 0.31911(18) 0.0356(15) Uani 1 1 d . U . . .
C16 C 0.7631(6) 0.7206(4) 0.34395(19) 0.0377(15) Uani 1 1 d . U . . .
H16 H 0.7629 0.6693 0.3375 0.045 Uiso 1 1 calc R U . . .
C17 C 0.7819(6) 0.7408(4) 0.3782(2) 0.0387(15) Uani 1 1 d . U . . .
C18 C 0.7801(6) 0.8170(4) 0.38839(17) 0.0310(13) Uani 1 1 d . U . . .
H18 H 0.7897 0.8302 0.4115 0.037 Uiso 1 1 calc R U . . .
C19 C 0.7635(5) 0.8739(3) 0.36298(17) 0.0276(13) Uani 1 1 d . U . . .
C20 C 0.7460(5) 0.8555(4) 0.32821(17) 0.0306(13) Uani 1 1 d . U . . .
H20 H 0.7356 0.8935 0.3116 0.037 Uiso 1 1 calc R U . . .
C21 C 0.8121(7) 0.6954(4) 0.43587(19) 0.0395(16) Uani 1 1 d . U . . .
H21A H 0.7356 0.7152 0.4451 0.047 Uiso 1 1 calc R U . . .
H21B H 0.8761 0.7330 0.4399 0.047 Uiso 1 1 calc R U . . .
C22 C 0.8446(7) 0.6198(5) 0.4531(2) 0.0493(18) Uani 1 1 d . U . . .
H22A H 0.9201 0.5997 0.4434 0.059 Uiso 1 1 calc R U . . .
H22B H 0.8567 0.6276 0.4777 0.059 Uiso 1 1 calc R U . . .
C23 C 0.7797(8) 0.4912(4) 0.4546(2) 0.0452(17) Uani 1 1 d . U . . .
H23A H 0.7993 0.4861 0.4789 0.054 Uiso 1 1 calc R U . . .
H23B H 0.8524 0.4781 0.4414 0.054 Uiso 1 1 calc R U . . .
C24 C 0.6808(9) 0.4381(5) 0.4458(2) 0.057(2) Uani 1 1 d . U . . .
H24 H 0.6864 0.4006 0.4288 0.068 Uiso 1 1 calc R U . . .
C25 C 0.4854(12) 0.3936(7) 0.4731(4) 0.037(4) Uani 0.56(2) 1 d . U P A 1
H25A H 0.4531 0.4013 0.4962 0.044 Uiso 0.56(2) 1 calc R U P A 1
H25B H 0.5220 0.3430 0.4722 0.044 Uiso 0.56(2) 1 calc R U P A 1
C26 C 0.3823(12) 0.3988(7) 0.4471(4) 0.033(4) Uani 0.56(2) 1 d . U P A 1
H26A H 0.4150 0.4056 0.4240 0.040 Uiso 0.56(2) 1 calc R U P A 1
H26B H 0.3335 0.3523 0.4475 0.040 Uiso 0.56(2) 1 calc R U P A 1
C27 C 0.2020(9) 0.4571(5) 0.4358(2) 0.057(2) Uani 1 1 d . U . . .
H27A H 0.1300 0.4561 0.4505 0.068 Uiso 1 1 calc R U . . .
H27B H 0.2054 0.4089 0.4233 0.068 Uiso 1 1 calc R U . . .
C28 C 0.1901(9) 0.5205(4) 0.4107(2) 0.0484(18) Uani 1 1 d . U . . .
H28A H 0.2623 0.5229 0.3961 0.058 Uiso 1 1 calc R U . . .
H28B H 0.1190 0.5123 0.3961 0.058 Uiso 1 1 calc R U . . .
C29 C 0.1269(5) 0.8626(4) 0.43712(15) 0.0268(12) Uani 1 1 d . U . . .
C30 C 0.0418(5) 0.9884(3) 0.45154(15) 0.0267(12) Uani 1 1 d . U . . .
H30A H 0.0766 0.9786 0.4742 0.032 Uiso 1 1 calc R U . . .
H30B H -0.0432 1.0031 0.4547 0.032 Uiso 1 1 calc R U . . .
C31 C 0.1102(5) 1.0539(3) 0.43487(14) 0.0218(11) Uani 1 1 d . U . . .
C32 C 0.0477(5) 1.1099(3) 0.41780(15) 0.0262(12) Uani 1 1 d . U . . .
H32 H -0.0370 1.1052 0.4159 0.031 Uiso 1 1 calc R U . . .
C33 C 0.1044(5) 1.1745(4) 0.40279(15) 0.0272(13) Uani 1 1 d . U . . .
C34 C 0.0373(7) 1.2324(4) 0.38570(17) 0.0364(15) Uani 1 1 d . U . . .
H34 H -0.0477 1.2292 0.3845 0.044 Uiso 1 1 calc R U . . .
C35 C 0.0965(8) 1.2930(4) 0.3709(2) 0.0467(18) Uani 1 1 d . U . . .
H35 H 0.0516 1.3314 0.3601 0.056 Uiso 1 1 calc R U . . .
C36 C 0.2240(8) 1.2978(4) 0.37209(18) 0.0394(16) Uani 1 1 d . U . . .
H36 H 0.2631 1.3383 0.3610 0.047 Uiso 1 1 calc R U . . .
C37 C 0.2931(6) 1.2441(3) 0.38921(14) 0.0266(12) Uani 1 1 d . U . . .
H37 H 0.3778 1.2499 0.3906 0.032 Uiso 1 1 calc R U . . .
C38 C 0.2361(5) 1.1799(3) 0.40471(13) 0.0221(11) Uani 1 1 d . U . . .
C39 C 0.3019(5) 1.1205(3) 0.42185(13) 0.0206(11) Uani 1 1 d . U . . .
C40 C 0.2411(5) 1.0589(3) 0.43628(13) 0.0195(11) Uani 1 1 d . U . . .
C41 C 0.4954(5) 1.1572(3) 0.45352(14) 0.0215(11) Uani 1 1 d . U . . .
C42 C 0.4306(5) 1.1752(3) 0.48436(14) 0.0247(12) Uani 1 1 d . U . . .
H42 H 0.3463 1.1672 0.4855 0.030 Uiso 1 1 calc R U . . .
C43 C 0.4910(6) 1.2043(4) 0.51240(16) 0.0321(14) Uani 1 1 d . U . . .
H43 H 0.4470 1.2156 0.5324 0.039 Uiso 1 1 calc R U . . .
C44 C 0.6173(6) 1.2175(4) 0.51180(18) 0.0344(14) Uani 1 1 d . U . . .
H44 H 0.6563 1.2379 0.5311 0.041 Uiso 1 1 calc R U . . .
C45 C 0.6841(6) 1.2002(4) 0.48252(17) 0.0330(14) Uani 1 1 d . U . . .
H45 H 0.7682 1.2090 0.4822 0.040 Uiso 1 1 calc R U . . .
C46 C 0.6252(6) 1.1692(3) 0.45287(15) 0.0267(12) Uani 1 1 d . U . . .
C47 C 0.6906(5) 1.1476(3) 0.42324(16) 0.0255(12) Uani 1 1 d . U . . .
H47 H 0.7745 1.1571 0.4225 0.031 Uiso 1 1 calc R U . . .
C48 C 0.6365(5) 1.1134(3) 0.39560(14) 0.0222(11) Uani 1 1 d . U . . .
C49 C 0.5072(5) 1.1035(3) 0.39579(14) 0.0211(11) Uani 1 1 d . U . . .
C50 C 0.4368(5) 1.1255(3) 0.42387(14) 0.0215(11) Uani 1 1 d . U . . .
C51 C 0.7124(6) 1.0892(3) 0.36414(15) 0.0272(12) Uani 1 1 d . U . . .
H51A H 0.6836 1.1172 0.3441 0.033 Uiso 1 1 calc R U . . .
H51B H 0.7973 1.1033 0.3680 0.033 Uiso 1 1 calc R U . . .
C52 C 0.7664(5) 0.9556(3) 0.37568(15) 0.0249(12) Uani 1 1 d . U . . .
C53 C 0.5321(7) 0.1371(4) 0.01860(17) 0.0387(15) Uani 1 1 d . U . . .
H53A H 0.5543 0.0845 0.0222 0.058 Uiso 1 1 calc R U . . .
H53B H 0.5883 0.1601 0.0026 0.058 Uiso 1 1 calc R U . . .
H53C H 0.4504 0.1397 0.0094 0.058 Uiso 1 1 calc R U . . .
C54 C 0.5747(6) 0.2528(4) 0.05225(16) 0.0307(13) Uani 1 1 d . U . . .
H54 H 0.5960 0.2772 0.0317 0.037 Uiso 1 1 calc R U . . .
C55 C 0.5815(6) 0.2919(4) 0.08287(15) 0.0282(13) Uani 1 1 d . U . . .
H55 H 0.6065 0.3429 0.0829 0.034 Uiso 1 1 calc R U . . .
C56 C 0.5512(5) 0.2563(4) 0.11386(15) 0.0271(12) Uani 1 1 d . U . . .
C57 C 0.5092(6) 0.1806(4) 0.11195(17) 0.0331(14) Uani 1 1 d . U . . .
H57 H 0.4853 0.1552 0.1320 0.040 Uiso 1 1 calc R U . . .
C58 C 0.5030(7) 0.1439(4) 0.08079(17) 0.0353(14) Uani 1 1 d . U . . .
H58 H 0.4745 0.0937 0.0800 0.042 Uiso 1 1 calc R U . . .
C59 C 0.6010(7) 0.4049(4) 0.24453(17) 0.0416(16) Uani 1 1 d . U . . .
H59A H 0.5316 0.3923 0.2587 0.062 Uiso 1 1 calc R U . . .
H59B H 0.6047 0.4594 0.2413 0.062 Uiso 1 1 calc R U . . .
H59C H 0.6748 0.3876 0.2556 0.062 Uiso 1 1 calc R U . . .
C60 C 0.5769(6) 0.4084(4) 0.18185(16) 0.0311(13) Uani 1 1 d . U . . .
H60 H 0.5778 0.4616 0.1835 0.037 Uiso 1 1 calc R U . . .
C61 C 0.5638(6) 0.3761(3) 0.15012(15) 0.0281(13) Uani 1 1 d . U . . .
H61 H 0.5551 0.4066 0.1305 0.034 Uiso 1 1 calc R U . . .
C62 C 0.5634(5) 0.2951(3) 0.14737(15) 0.0255(12) Uani 1 1 d . U . . .
C63 C 0.5758(6) 0.2529(4) 0.17810(16) 0.0325(14) Uani 1 1 d . U . . .
H63 H 0.5750 0.1997 0.1773 0.039 Uiso 1 1 calc R U . . .
C64 C 0.5892(6) 0.2899(4) 0.20967(17) 0.0355(14) Uani 1 1 d . U . . .
H64 H 0.5985 0.2616 0.2299 0.043 Uiso 1 1 calc R U . . .
C65 C 0.7542(11) 0.0953(6) 0.2368(3) 0.077(3) Uani 1 1 d . U . . .
H65A H 0.7547 0.1481 0.2437 0.116 Uiso 1 1 calc R U . . .
H65B H 0.7174 0.0908 0.2143 0.116 Uiso 1 1 calc R U . . .
H65C H 0.8368 0.0764 0.2360 0.116 Uiso 1 1 calc R U . . .
C66 C 0.6826(8) 0.0499(5) 0.26206(19) 0.0502(19) Uani 1 1 d . U . . .
C67 C 0.3567(7) 0.3961(5) 0.02241(18) 0.0410(16) Uani 1 1 d . U . . .
C68 C 0.3651(9) 0.4775(5) 0.0287(2) 0.058(2) Uani 1 1 d . U . . .
H68A H 0.3302 0.4892 0.0508 0.087 Uiso 1 1 calc R U . . .
H68B H 0.3210 0.5046 0.0110 0.087 Uiso 1 1 calc R U . . .
H68C H 0.4497 0.4929 0.0283 0.087 Uiso 1 1 calc R U . . .
F1 F 0.9196(5) 0.5874(4) 0.21663(15) 0.0541(15) Uani 0.833(6) 1 d . U P B 1
F2 F 0.8023(5) 0.5793(4) 0.16887(15) 0.0551(15) Uani 0.833(6) 1 d . U P B 1
F3 F 1.0063(5) 0.5838(4) 0.16407(15) 0.0581(16) Uani 0.833(6) 1 d . U P B 1
F4 F 0.9068(9) 0.4738(4) 0.15286(17) 0.080(2) Uani 0.833(6) 1 d . U P B 1
F5 F 1.0206(6) 0.4804(5) 0.2001(2) 0.072(2) Uani 0.833(6) 1 d . U P B 1
F6 F 0.8187(10) 0.4797(6) 0.2056(3) 0.056(2) Uani 0.833(6) 1 d . U P B 1
P1 P 0.9126(2) 0.53086(13) 0.18442(6) 0.0352(7) Uani 0.833(6) 1 d . . P B 1
F7 F 0.6183(7) 1.0486(5) 0.1583(2) 0.121(3) Uani 1 1 d . U . . .
F8 F 0.4803(12) 1.0593(5) 0.1853(3) 0.156(4) Uani 1 1 d . U . . .
F9 F 0.5773(11) 0.9450(6) 0.1904(3) 0.144(4) Uani 1 1 d . U . . .
F10 F 0.5434(14) 0.9445(10) 0.1369(3) 0.216(6) Uani 1 1 d . U . . .
F11 F 0.4116(12) 1.0278(5) 0.1366(3) 0.163(4) Uani 1 1 d . U . . .
F12 F 0.3910(9) 0.9457(5) 0.1796(2) 0.128(3) Uani 1 1 d . U . . .
N1 N 0.7061(5) 1.0071(3) 0.35683(13) 0.0265(11) Uani 1 1 d . . . . .
H1 H 0.6620 0.9915 0.3398 0.032 Uiso 1 1 calc R U . . .
N2 N 0.0469(4) 0.9179(3) 0.43104(13) 0.0271(11) Uani 1 1 d . . . . .
H2A H -0.0043 0.9123 0.4143 0.032 Uiso 1 1 calc R U . . .
N3 N 0.5886(5) 0.3670(3) 0.21076(13) 0.0315(12) Uani 1 1 d . . . . .
N4 N 0.5371(5) 0.1784(3) 0.05157(13) 0.0317(12) Uani 1 1 d . . . . .
N5 N 0.6275(7) 0.0177(4) 0.28175(16) 0.0526(17) Uani 1 1 d . . . . .
N6 N 0.3492(9) 0.3315(4) 0.01812(18) 0.063(2) Uani 1 1 d . . . . .
O1 O 0.8229(4) 0.9725(2) 0.40205(12) 0.0334(10) Uani 1 1 d . U . . .
O2 O 0.8003(5) 0.6801(3) 0.39954(14) 0.0466(13) Uani 1 1 d . U . . .
O3 O 0.7474(4) 0.5668(3) 0.44764(14) 0.0439(12) Uani 1 1 d . U . . .
O4 O 0.5774(6) 0.4506(3) 0.4659(2) 0.0661(17) Uani 1 1 d . U . . .
O5 O 0.3086(6) 0.4640(3) 0.45685(15) 0.0554(15) Uani 1 1 d . U . . .
O6 O 0.1769(5) 0.5899(3) 0.42939(11) 0.0391(11) Uani 1 1 d . U . . .
O7 O 0.7260(5) 0.7625(3) 0.28478(13) 0.0416(11) Uani 1 1 d . U . . .
O8 O 0.5747(5) 0.7156(3) 0.22943(13) 0.0477(13) Uani 1 1 d . U . . .
O9 O 0.3314(5) 0.7299(3) 0.20399(12) 0.0413(11) Uani 1 1 d . U . . .
O10 O 0.1452(4) 0.7782(3) 0.25009(12) 0.0383(11) Uani 1 1 d . U . . .
O11 O 0.1141(4) 0.7291(3) 0.32450(11) 0.0353(10) Uani 1 1 d . U . . .
O12 O 0.2045(4) 0.8685(3) 0.46103(11) 0.0307(10) Uani 1 1 d . U . . .
O13 O 0.3103(4) 1.0041(3) 0.45182(12) 0.0306(10) Uani 1 1 d . U . . .
H13 H 0.2690 0.9653 0.4545 0.046 Uiso 1 1 calc R U . . .
O14 O 0.4567(4) 1.0713(2) 0.36705(10) 0.0270(9) Uani 1 1 d . U . . .
H14 H 0.3823 1.0786 0.3671 0.040 Uiso 1 1 calc R U . . .
P2 P 0.4969(4) 0.99044(13) 0.16526(7) 0.0842(12) Uani 1 1 d . . . . .
F6' F 0.832(8) 0.494(5) 0.213(2) 0.09(3) Uani 0.167(6) 1 d . U P B 2
P1' P 0.9768(11) 0.5252(6) 0.2078(3) 0.033(3) Uani 0.167(6) 1 d . . P B 2
F1' F 0.955(3) 0.5799(16) 0.2407(8) 0.052(7) Uani 0.167(6) 1 d . U P B 2
F5' F 1.033(3) 0.4671(16) 0.2291(7) 0.051(7) Uani 0.167(6) 1 d . U P B 2
F2' F 0.925(3) 0.5917(16) 0.1833(7) 0.050(7) Uani 0.167(6) 1 d . U P B 2
F4' F 0.996(2) 0.4741(15) 0.1734(8) 0.044(6) Uani 0.167(6) 1 d . U P B 2
F3' F 1.106(3) 0.561(2) 0.2061(8) 0.065(8) Uani 0.167(6) 1 d . U P B 2
C26' C 0.3841(18) 0.4028(10) 0.4664(6) 0.043(5) Uani 0.44(2) 1 d . U P A 2
H26C H 0.3368 0.3562 0.4634 0.052 Uiso 0.44(2) 1 calc R U P A 2
H26D H 0.4003 0.4078 0.4909 0.052 Uiso 0.44(2) 1 calc R U P A 2
C25' C 0.5024(15) 0.3909(8) 0.4493(4) 0.034(5) Uani 0.44(2) 1 d . U P A 2
H25C H 0.4965 0.3988 0.4245 0.041 Uiso 0.44(2) 1 calc R U P A 2
H25D H 0.5346 0.3400 0.4538 0.041 Uiso 0.44(2) 1 calc R U P A 2

loop_
_atom_site_aniso_label
_atom_site_aniso_U_11
_atom_site_aniso_U_22
_atom_site_aniso_U_33
_atom_site_aniso_U_23
_atom_site_aniso_U_13
_atom_site_aniso_U_12
C1 0.035(3) 0.024(3) 0.034(3) 0.007(2) 0.003(2) -0.003(2)
C2 0.025(3) 0.028(3) 0.034(3) 0.000(2) 0.005(2) -0.001(2)
C3 0.022(3) 0.029(3) 0.030(3) 0.000(2) 0.003(2) -0.002(2)
C4 0.019(3) 0.024(3) 0.034(3) 0.003(2) 0.000(2) -0.003(2)
C5 0.024(3) 0.037(3) 0.032(3) -0.001(3) 0.006(2) -0.005(3)
C6 0.027(3) 0.027(3) 0.033(3) 0.000(2) -0.001(2) 0.000(2)
C7 0.027(3) 0.041(3) 0.037(3) 0.003(3) 0.000(2) 0.004(3)
C8 0.035(3) 0.049(4) 0.042(3) 0.002(3) -0.006(3) 0.005(3)
C9 0.050(4) 0.049(4) 0.032(3) -0.005(3) -0.005(3) -0.004(3)
C10 0.056(4) 0.042(4) 0.030(3) -0.001(3) -0.005(3) -0.005(3)
C11 0.061(4) 0.048(4) 0.032(3) -0.003(3) 0.010(3) -0.016(3)
C12 0.050(4) 0.050(4) 0.039(3) -0.013(3) 0.016(3) -0.013(3)
C13 0.046(4) 0.056(4) 0.058(4) -0.017(3) 0.012(3) -0.004(3)
C14 0.040(3) 0.045(4) 0.054(4) -0.016(3) 0.007(3) -0.007(3)
C15 0.028(3) 0.036(3) 0.043(3) -0.009(3) 0.007(3) -0.003(3)
C16 0.029(3) 0.028(3) 0.056(4) -0.006(3) 0.009(3) -0.001(3)
C17 0.032(3) 0.030(3) 0.055(4) 0.001(3) 0.006(3) -0.004(3)
C18 0.029(3) 0.025(3) 0.039(3) -0.004(2) -0.001(2) -0.004(2)
C19 0.017(2) 0.023(3) 0.043(3) -0.003(2) 0.006(2) -0.003(2)
C20 0.019(3) 0.033(3) 0.040(3) -0.005(3) 0.006(2) 0.000(2)
C21 0.036(3) 0.033(3) 0.050(3) 0.002(3) -0.001(3) -0.010(3)
C22 0.044(4) 0.042(4) 0.062(4) 0.006(3) -0.008(3) -0.009(3)
C23 0.052(4) 0.038(3) 0.046(3) 0.004(3) 0.000(3) 0.003(3)
C24 0.070(5) 0.041(4) 0.060(4) 0.003(3) -0.015(4) 0.004(4)
C25 0.036(6) 0.029(5) 0.046(7) 0.000(4) -0.001(5) -0.005(4)
C26 0.043(6) 0.030(5) 0.026(6) 0.000(4) 0.004(4) -0.008(4)
C27 0.078(5) 0.033(3) 0.060(4) -0.006(3) -0.017(4) 0.000(3)
C28 0.067(4) 0.033(3) 0.046(3) 0.001(3) -0.008(3) -0.004(3)
C29 0.022(3) 0.031(3) 0.028(3) 0.005(2) 0.004(2) -0.003(2)
C30 0.019(2) 0.028(3) 0.033(3) -0.002(2) 0.003(2) 0.002(2)
C31 0.019(3) 0.021(3) 0.025(2) -0.001(2) 0.002(2) 0.002(2)
C32 0.021(3) 0.024(3) 0.033(3) -0.001(2) -0.002(2) 0.001(2)
C33 0.022(3) 0.029(3) 0.031(3) -0.003(2) -0.004(2) 0.007(2)
C34 0.035(3) 0.032(3) 0.042(3) 0.000(3) -0.012(3) 0.002(3)
C35 0.051(4) 0.030(3) 0.059(4) 0.006(3) -0.023(3) 0.005(3)
C36 0.060(4) 0.021(3) 0.037(3) 0.002(2) -0.008(3) -0.004(3)
C37 0.030(3) 0.026(3) 0.023(3) -0.003(2) 0.001(2) -0.003(2)
C38 0.027(3) 0.025(3) 0.014(2) -0.004(2) 0.002(2) 0.001(2)
C39 0.021(3) 0.022(2) 0.019(2) -0.004(2) 0.003(2) 0.003(2)
C40 0.017(2) 0.026(3) 0.015(2) 0.002(2) 0.0017(19) 0.005(2)
C41 0.022(3) 0.017(2) 0.026(2) -0.002(2) -0.001(2) 0.003(2)
C42 0.021(3) 0.025(3) 0.028(3) -0.003(2) 0.004(2) 0.003(2)
C43 0.032(3) 0.035(3) 0.030(3) -0.007(2) -0.003(2) 0.010(3)
C44 0.025(3) 0.038(3) 0.040(3) -0.012(3) -0.004(2) 0.003(3)
C45 0.025(3) 0.033(3) 0.041(3) -0.006(3) -0.006(2) -0.001(2)
C46 0.026(3) 0.021(3) 0.032(3) -0.002(2) -0.003(2) 0.001(2)
C47 0.020(3) 0.020(2) 0.037(3) -0.003(2) -0.001(2) -0.001(2)
C48 0.021(3) 0.018(2) 0.027(3) 0.004(2) 0.004(2) 0.003(2)
C49 0.023(3) 0.016(2) 0.024(2) -0.001(2) 0.001(2) -0.003(2)
C50 0.019(3) 0.018(2) 0.027(3) 0.000(2) 0.005(2) -0.001(2)
C51 0.031(3) 0.021(3) 0.030(3) 0.003(2) 0.007(2) -0.002(2)
C52 0.017(2) 0.024(3) 0.035(3) -0.005(2) 0.002(2) -0.001(2)
C53 0.046(4) 0.034(3) 0.037(3) -0.011(3) -0.003(3) -0.007(3)
C54 0.033(3) 0.029(3) 0.030(3) -0.001(2) -0.005(2) 0.003(2)
C55 0.028(3) 0.028(3) 0.028(3) 0.002(2) 0.000(2) -0.004(2)
C56 0.017(2) 0.034(3) 0.031(3) 0.001(2) 0.002(2) 0.003(2)
C57 0.034(3) 0.031(3) 0.034(3) 0.002(2) 0.001(3) -0.006(3)
C58 0.038(3) 0.031(3) 0.037(3) 0.001(3) -0.002(3) -0.004(3)
C59 0.053(4) 0.044(4) 0.027(3) -0.006(3) 0.001(3) 0.011(3)
C60 0.036(3) 0.028(3) 0.029(3) 0.000(2) 0.003(2) 0.007(3)
C61 0.027(3) 0.029(3) 0.028(3) 0.005(2) 0.002(2) 0.001(2)
C62 0.019(3) 0.031(3) 0.027(3) 0.001(2) -0.001(2) 0.002(2)
C63 0.034(3) 0.030(3) 0.034(3) 0.004(2) 0.008(2) 0.003(3)
C64 0.034(3) 0.042(3) 0.030(3) 0.007(3) 0.000(3) -0.001(3)
C65 0.087(7) 0.083(6) 0.061(5) -0.001(5) 0.015(5) -0.040(6)
C66 0.066(4) 0.049(4) 0.035(3) 0.002(3) 0.004(3) -0.004(4)
C67 0.041(3) 0.047(4) 0.035(3) -0.003(3) -0.005(3) -0.002(3)
C68 0.062(5) 0.050(5) 0.061(5) -0.012(4) -0.001(4) 0.004(4)
F1 0.052(3) 0.062(4) 0.048(3) -0.012(3) -0.002(3) -0.002(3)
F2 0.042(3) 0.067(4) 0.056(3) -0.001(3) 0.002(2) 0.006(3)
F3 0.044(3) 0.068(4) 0.063(3) 0.006(3) 0.022(3) -0.011(3)
F4 0.130(6) 0.054(4) 0.056(3) -0.018(3) 0.009(4) 0.005(4)
F5 0.057(4) 0.073(5) 0.087(5) 0.015(4) 0.005(4) 0.027(4)
F6 0.057(5) 0.058(5) 0.052(4) 0.007(4) 0.015(3) -0.023(4)
P1 0.0352(12) 0.0328(13) 0.0374(13) -0.0026(9) 0.0119(10) -0.0035(9)
F7 0.086(5) 0.138(6) 0.138(6) 0.071(5) -0.001(4) -0.004(5)
F8 0.180(8) 0.081(5) 0.207(8) -0.070(6) 0.017(8) -0.015(6)
F9 0.168(8) 0.117(6) 0.148(7) 0.081(5) 0.035(6) 0.031(6)
F10 0.200(10) 0.305(12) 0.142(7) -0.119(8) 0.065(7) 0.001(9)
F11 0.232(10) 0.100(5) 0.156(7) 0.089(5) -0.067(7) -0.072(6)
F12 0.116(6) 0.117(6) 0.150(7) 0.076(5) -0.031(5) -0.051(5)
N1 0.027(3) 0.024(2) 0.028(2) -0.003(2) 0.002(2) 0.002(2)
N2 0.019(2) 0.028(3) 0.034(3) 0.002(2) -0.001(2) -0.003(2)
N3 0.032(3) 0.039(3) 0.023(2) -0.001(2) 0.005(2) 0.008(2)
N4 0.031(3) 0.030(3) 0.034(3) -0.001(2) -0.008(2) -0.004(2)
N5 0.064(4) 0.058(4) 0.036(3) -0.004(3) 0.004(3) -0.016(4)
N6 0.089(6) 0.054(4) 0.046(4) -0.012(3) -0.005(4) -0.006(4)
O1 0.030(2) 0.028(2) 0.042(2) -0.0035(19) -0.0077(19) 0.0015(19)
O2 0.051(3) 0.026(2) 0.062(3) 0.001(2) 0.001(2) 0.001(2)
O3 0.034(2) 0.035(2) 0.063(3) 0.010(2) -0.004(2) -0.004(2)
O4 0.048(3) 0.037(3) 0.113(4) 0.013(3) -0.014(3) -0.011(2)
O5 0.062(3) 0.052(3) 0.052(3) -0.009(2) -0.013(3) 0.017(3)
O6 0.057(3) 0.026(2) 0.035(2) 0.0053(18) 0.006(2) 0.006(2)
O7 0.044(3) 0.033(2) 0.048(3) -0.012(2) 0.009(2) -0.008(2)
O8 0.045(3) 0.056(3) 0.042(2) -0.017(2) 0.004(2) -0.005(2)
O9 0.049(3) 0.043(3) 0.032(2) -0.004(2) 0.009(2) -0.008(2)
O10 0.039(2) 0.042(3) 0.034(2) -0.0011(19) -0.0011(19) -0.002(2)
O11 0.040(2) 0.039(2) 0.027(2) 0.0054(18) 0.0021(18) 0.002(2)
O12 0.031(2) 0.032(2) 0.028(2) 0.0031(17) -0.0026(18) 0.0006(19)
O13 0.0165(19) 0.031(2) 0.044(2) 0.010(2) -0.0021(18) 0.0000(17)
O14 0.0216(19) 0.033(2) 0.0260(19) -0.0064(17) 0.0027(16) -0.0023(18)
P2 0.163(3) 0.0329(11) 0.0561(13) 0.0176(10) 0.0529(17) 0.0264(15)
F6' 0.09(3) 0.10(3) 0.09(3) 0.000(13) 0.009(13) 0.000(14)
P1' 0.040(6) 0.023(6) 0.037(6) -0.010(4) -0.006(5) -0.002(5)
F1' 0.047(11) 0.057(12) 0.051(12) -0.011(10) 0.003(10) 0.010(10)
F5' 0.057(12) 0.047(11) 0.048(11) 0.007(9) 0.006(10) 0.006(10)
F2' 0.056(12) 0.038(12) 0.056(12) 0.000(9) 0.005(10) 0.004(10)
F4' 0.038(10) 0.045(11) 0.049(11) -0.021(9) 0.011(10) 0.003(9)
F3' 0.054(12) 0.075(13) 0.065(13) -0.011(11) 0.002(10) -0.005(11)
C26' 0.047(7) 0.036(7) 0.047(8) 0.000(6) -0.006(6) -0.004(5)
C25' 0.038(7) 0.028(6) 0.037(7) 0.005(5) -0.002(5) -0.006(5)

loop_
_atom_type_symbol
_atom_type_description
_atom_type_scat_dispersion_real
_atom_type_scat_dispersion_imag
_atom_type_scat_source
C C 0.0033 0.0016 'International Tables Vol C Tables 4.2.6.8 and 6.1.1.4'
H H 0.0000 0.0000 'International Tables Vol C Tables 4.2.6.8 and 6.1.1.4'
F F 0.0171 0.0103 'International Tables Vol C Tables 4.2.6.8 and 6.1.1.4'
N N 0.0061 0.0033 'International Tables Vol C Tables 4.2.6.8 and 6.1.1.4'
O O 0.0106 0.0060 'International Tables Vol C Tables 4.2.6.8 and 6.1.1.4'
P P 0.1023 0.0942 'International Tables Vol C Tables 4.2.6.8 and 6.1.1.4'

loop_
_geom_angle_atom_site_label_1
_geom_angle_atom_site_label_2
_geom_angle_atom_site_label_3
_geom_angle
O6 C1 C6 125.1(6)
O6 C1 C2 115.5(5)
C6 C1 C2 119.5(6)
C3 C2 C1 120.6(6)
C3 C2 H2 119.7
C1 C2 H2 119.7
C2 C3 C4 120.9(6)
C2 C3 C29 119.1(5)
C4 C3 C29 119.9(5)
C5 C4 C3 117.9(6)
C5 C4 H4 121.0
C3 C4 H4 121.0
O11 C5 C6 115.6(6)
O11 C5 C4 123.6(6)
C6 C5 C4 120.7(6)
C1 C6 C5 120.4(6)
C1 C6 H6 119.8
C5 C6 H6 119.8
O11 C7 C8 109.3(6)
O11 C7 H7A 109.8
C8 C7 H7A 109.8
O11 C7 H7B 109.8
C8 C7 H7B 109.8
H7A C7 H7B 108.3
O10 C8 C7 110.3(6)
O10 C8 H8A 109.6
C7 C8 H8A 109.6
O10 C8 H8B 109.6
C7 C8 H8B 109.6
H8A C8 H8B 108.1
O10 C9 C10 109.0(6)
O10 C9 H9A 109.9
C10 C9 H9A 109.9
O10 C9 H9B 109.9
C10 C9 H9B 109.9
H9A C9 H9B 108.3
O9 C10 C9 109.6(6)
O9 C10 H10A 109.7
C9 C10 H10A 109.7
O9 C10 H10B 109.7
C9 C10 H10B 109.7
H10A C10 H10B 108.2
O9 C11 C12 108.9(6)
O9 C11 H11A 109.9
C12 C11 H11A 109.9
O9 C11 H11B 109.9
C12 C11 H11B 109.9
H11A C11 H11B 108.3
O8 C12 C11 110.0(6)
O8 C12 H12A 109.7
C11 C12 H12A 109.7
O8 C12 H12B 109.7
C11 C12 H12B 109.7
H12A C12 H12B 108.2
O8 C13 C14 110.0(6)
O8 C13 H13A 109.7
C14 C13 H13A 109.7
O8 C13 H13B 109.7
C14 C13 H13B 109.7
H13A C13 H13B 108.2
O7 C14 C13 109.6(7)
O7 C14 H14A 109.8
C13 C14 H14A 109.8
O7 C14 H14B 109.8
C13 C14 H14B 109.8
H14A C14 H14B 108.2
C16 C15 O7 123.3(6)
C16 C15 C20 121.0(6)
O7 C15 C20 115.7(6)
C15 C16 C17 119.8(6)
C15 C16 H16 120.1
C17 C16 H16 120.1
O2 C17 C18 125.2(7)
O2 C17 C16 113.9(6)
C18 C17 C16 120.9(7)
C17 C18 C19 118.6(6)
C17 C18 H18 120.7
C19 C18 H18 120.7
C18 C19 C20 121.8(6)
C18 C19 C52 115.9(5)
C20 C19 C52 122.3(6)
C19 C20 C15 117.8(6)
C19 C20 H20 121.1
C15 C20 H20 121.1
O2 C21 C22 106.8(6)
O2 C21 H21A 110.4
C22 C21 H21A 110.4
O2 C21 H21B 110.4
C22 C21 H21B 110.4
H21A C21 H21B 108.6
O3 C22 C21 108.9(6)
O3 C22 H22A 109.9
C21 C22 H22A 109.9
O3 C22 H22B 109.9
C21 C22 H22B 109.9
H22A C22 H22B 108.3
O3 C23 C24 111.6(7)
O3 C23 H23A 109.3
C24 C23 H23A 109.3
O3 C23 H23B 109.3
C24 C23 H23B 109.3
H23A C23 H23B 108.0
O4 C24 C23 111.7(7)
O4 C24 H24 124.2
C23 C24 H24 124.2
O4 C25 C26 110.4(11)
O4 C25 H25A 109.6
C26 C25 H25A 109.6
O4 C25 H25B 109.6
C26 C25 H25B 109.6
H25A C25 H25B 108.1
O5 C26 C25 106.7(11)
O5 C26 H26A 110.4
C25 C26 H26A 110.4
O5 C26 H26B 110.4
C25 C26 H26B 110.4
H26A C26 H26B 108.6
O5 C27 C28 112.6(8)
O5 C27 H27A 109.1
C28 C27 H27A 109.1
O5 C27 H27B 109.1
C28 C27 H27B 109.1
H27A C27 H27B 107.8
O6 C28 C27 108.3(6)
O6 C28 H28A 110.0
C27 C28 H28A 110.0
O6 C28 H28B 110.0
C27 C28 H28B 110.0
H28A C28 H28B 108.4
O12 C29 N2 121.0(6)
O12 C29 C3 119.2(5)
N2 C29 C3 119.7(5)
N2 C30 C31 112.7(5)
N2 C30 H30A 109.1
C31 C30 H30A 109.1
N2 C30 H30B 109.1
C31 C30 H30B 109.1
H30A C30 H30B 107.8
C32 C31 C40 118.3(5)
C32 C31 C30 120.2(5)
C40 C31 C30 121.5(5)
C31 C32 C33 123.6(5)
C31 C32 H32 118.2
C33 C32 H32 118.2
C32 C33 C34 122.5(6)
C32 C33 C38 117.9(5)
C34 C33 C38 119.6(6)
C35 C34 C33 120.3(7)
C35 C34 H34 119.8
C33 C34 H34 119.8
C34 C35 C36 120.4(7)
C34 C35 H35 119.8
C36 C35 H35 119.8
C35 C36 C37 121.5(7)
C35 C36 H36 119.3
C37 C36 H36 119.3
C36 C37 C38 120.2(6)
C36 C37 H37 119.9
C38 C37 H37 119.9
C39 C38 C37 123.5(5)
C39 C38 C33 118.6(5)
C37 C38 C33 117.9(5)
C40 C39 C38 120.9(5)
C40 C39 C50 120.2(5)
C38 C39 C50 119.0(5)
O13 C40 C39 117.5(5)
O13 C40 C31 121.8(5)
C39 C40 C31 120.7(5)
C50 C41 C46 119.1(5)
C50 C41 C42 122.5(5)
C46 C41 C42 118.3(5)
C43 C42 C41 120.5(6)
C43 C42 H42 119.7
C41 C42 H42 119.7
C42 C43 C44 121.6(6)
C42 C43 H43 119.2
C44 C43 H43 119.2
C45 C44 C43 119.9(6)
C45 C44 H44 120.1
C43 C44 H44 120.1
C44 C45 C46 120.4(6)
C44 C45 H45 119.8
C46 C45 H45 119.8
C47 C46 C45 122.1(6)
C47 C46 C41 118.6(5)
C45 C46 C41 119.2(6)
C48 C47 C46 122.7(6)
C48 C47 H47 118.6
C46 C47 H47 118.6
C47 C48 C49 118.7(5)
C47 C48 C51 120.8(5)
C49 C48 C51 120.5(5)
O14 C49 C50 122.0(5)
O14 C49 C48 116.6(5)
C50 C49 C48 121.4(5)
C49 C50 C41 119.3(5)
C49 C50 C39 119.7(5)
C41 C50 C39 120.8(5)
N1 C51 C48 113.5(5)
N1 C51 H51A 108.9
C48 C51 H51A 108.9
N1 C51 H51B 108.9
C48 C51 H51B 108.9
H51A C51 H51B 107.7
O1 C52 N1 122.8(5)
O1 C52 C19 120.5(5)
N1 C52 C19 116.7(5)
N4 C53 H53A 109.5
N4 C53 H53B 109.5
H53A C53 H53B 109.5
N4 C53 H53C 109.5
H53A C53 H53C 109.5
H53B C53 H53C 109.5
N4 C54 C55 120.6(6)
N4 C54 H54 119.7
C55 C54 H54 119.7
C56 C55 C54 120.7(6)
C56 C55 H55 119.7
C54 C55 H55 119.7
C55 C56 C57 117.0(6)
C55 C56 C62 122.2(6)
C57 C56 C62 120.8(6)
C58 C57 C56 120.3(6)
C58 C57 H57 119.8
C56 C57 H57 119.8
N4 C58 C57 121.5(6)
N4 C58 H58 119.3
C57 C58 H58 119.3
N3 C59 H59A 109.5
N3 C59 H59B 109.5
H59A C59 H59B 109.5
N3 C59 H59C 109.5
H59A C59 H59C 109.5
H59B C59 H59C 109.5
N3 C60 C61 122.8(6)
N3 C60 H60 118.6
C61 C60 H60 118.6
C60 C61 C62 118.8(6)
C60 C61 H61 120.6
C62 C61 H61 120.6
C63 C62 C61 117.3(6)
C63 C62 C56 120.9(6)
C61 C62 C56 121.8(5)
C64 C63 C62 120.7(6)
C64 C63 H63 119.6
C62 C63 H63 119.6
N3 C64 C63 119.4(6)
N3 C64 H64 120.3
C63 C64 H64 120.3
C66 C65 H65A 109.5
C66 C65 H65B 109.5
H65A C65 H65B 109.5
C66 C65 H65C 109.5
H65A C65 H65C 109.5
H65B C65 H65C 109.5
N5 C66 C65 177.7(10)
N6 C67 C68 178.6(9)
C67 C68 H68A 109.5
C67 C68 H68B 109.5
H68A C68 H68B 109.5
C67 C68 H68C 109.5
H68A C68 H68C 109.5
H68B C68 H68C 109.5
F4 P1 F3 90.5(4)
F4 P1 F6 91.1(6)
F3 P1 F6 178.4(6)
F4 P1 F5 88.6(5)
F3 P1 F5 92.0(4)
F6 P1 F5 88.3(5)
F4 P1 F1 179.0(4)
F3 P1 F1 89.8(3)
F6 P1 F1 88.6(5)
F5 P1 F1 90.5(4)
F4 P1 F2 90.7(4)
F3 P1 F2 89.4(3)
F6 P1 F2 90.4(5)
F5 P1 F2 178.4(4)
F1 P1 F2 90.2(3)
C52 N1 C51 122.2(5)
C52 N1 H1 118.9
C51 N1 H1 118.9
C29 N2 C30 122.8(5)
C29 N2 H2A 118.6
C30 N2 H2A 118.6
C60 N3 C64 120.9(6)
C60 N3 C59 120.6(6)
C64 N3 C59 118.5(6)
C54 N4 C58 119.9(5)
C54 N4 C53 119.7(5)
C58 N4 C53 120.4(5)
C17 O2 C21 117.6(6)
C23 O3 C22 113.4(6)
C24 O4 C25 124.5(8)
C24 O4 C25' 95.4(9)
C26' O5 C27 124.5(10)
C27 O5 C26 103.8(8)
C1 O6 C28 118.2(5)
C15 O7 C14 116.8(6)
C12 O8 C13 108.7(6)
C10 O9 C11 111.9(6)
C8 O10 C9 111.5(5)
C5 O11 C7 117.3(5)
C40 O13 H13 109.5
C49 O14 H14 109.5
F8 P2 F10 155.7(9)
F8 P2 F12 98.0(7)
F10 P2 F12 105.1(8)
F8 P2 F9 99.2(7)
F10 P2 F9 89.7(8)
F12 P2 F9 86.4(5)
F8 P2 F11 87.8(7)
F10 P2 F11 84.4(8)
F12 P2 F11 91.2(6)
F9 P2 F11 172.8(6)
F8 P2 F7 71.5(6)
F10 P2 F7 86.4(7)
F12 P2 F7 167.1(6)
F9 P2 F7 87.9(5)
F11 P2 F7 95.8(5)
F6' P1' F2' 88(3)
F6' P1' F3' 174(3)
F2' P1' F3' 90.3(18)
F6' P1' F5' 96(3)
F2' P1' F5' 175.8(18)
F3' P1' F5' 85.6(19)
F6' P1' F1' 88(3)
F2' P1' F1' 89.1(16)
F3' P1' F1' 86.0(16)
F5' P1' F1' 91.7(16)
F6' P1' F4' 92(3)
F2' P1' F4' 87.6(16)
F3' P1' F4' 94.1(16)
F5' P1' F4' 91.7(18)
F1' P1' F4' 176.6(18)
O5 C26' C25' 120.6(17)
O5 C26' H26C 107.2
C25' C26' H26C 107.2
O5 C26' H26D 107.2
C25' C26' H26D 107.2
H26C C26' H26D 106.8
C26' C25' O4 101.0(14)
C26' C25' H25C 111.6
O4 C25' H25C 111.6
C26' C25' H25D 111.6
O4 C25' H25D 111.6
H25C C25' H25D 109.4

loop_
_geom_bond_atom_site_label_1
_geom_bond_atom_site_label_2
_geom_bond_distance
C1 O6 1.371(8)
C1 C6 1.387(9)
C1 C2 1.392(9)
C2 C3 1.371(9)
C2 H2 0.9300
C3 C4 1.422(9)
C3 C29 1.492(9)
C4 C5 1.392(9)
C4 H4 0.9300
C5 O11 1.358(8)
C5 C6 1.396(9)
C6 H6 0.9300
C7 O11 1.428(8)
C7 C8 1.499(10)
C7 H7A 0.9700
C7 H7B 0.9700
C8 O10 1.416(9)
C8 H8A 0.9700
C8 H8B 0.9700
C9 O10 1.429(8)
C9 C10 1.514(11)
C9 H9A 0.9700
C9 H9B 0.9700
C10 O9 1.408(10)
C10 H10A 0.9700
C10 H10B 0.9700
C11 O9 1.436(9)
C11 C12 1.502(12)
C11 H11A 0.9700
C11 H11B 0.9700
C12 O8 1.388(9)
C12 H12A 0.9700
C12 H12B 0.9700
C13 O8 1.439(10)
C13 C14 1.483(12)
C13 H13A 0.9700
C13 H13B 0.9700
C14 O7 1.428(9)
C14 H14A 0.9700
C14 H14B 0.9700
C15 C16 1.400(10)
C15 O7 1.369(9)
C15 C20 1.400(9)
C16 C17 1.385(11)
C16 H16 0.9300
C17 O2 1.358(9)
C17 C18 1.387(9)
C18 C19 1.409(9)
C18 H18 0.9300
C19 C20 1.396(9)
C19 C52 1.508(8)
C20 H20 0.9300
C21 O2 1.436(9)
C21 C22 1.521(10)
C21 H21A 0.9700
C21 H21B 0.9700
C22 O3 1.422(9)
C22 H22A 0.9700
C22 H22B 0.9700
C23 O3 1.391(9)
C23 C24 1.462(12)
C23 H23A 0.9700
C23 H23B 0.9700
C24 O4 1.387(12)
C24 H24 0.9300
C25 O4 1.439(13)
C25 C26 1.51(2)
C25 H25A 0.9700
C25 H25B 0.9700
C26 O5 1.443(14)
C26 H26A 0.9700
C26 H26B 0.9700
C27 O5 1.424(11)
C27 C28 1.478(11)
C27 H27A 0.9700
C27 H27B 0.9700
C28 O6 1.417(9)
C28 H28A 0.9700
C28 H28B 0.9700
C29 O12 1.258(7)
C29 N2 1.321(8)
C30 N2 1.464(8)
C30 C31 1.509(8)
C30 H30A 0.9700
C30 H30B 0.9700
C31 C32 1.361(8)
C31 C40 1.431(8)
C32 C33 1.411(9)
C32 H32 0.9300
C33 C34 1.411(9)
C33 C38 1.440(9)
C34 C35 1.364(11)
C34 H34 0.9300
C35 C36 1.392(12)
C35 H35 0.9300
C36 C37 1.373(10)
C36 H36 0.9300
C37 C38 1.415(8)
C37 H37 0.9300
C38 C39 1.424(8)
C39 C40 1.380(8)
C39 C50 1.475(8)
C40 O13 1.359(7)
C41 C50 1.425(8)
C41 C46 1.430(9)
C41 C42 1.422(8)
C42 C43 1.367(9)
C42 H42 0.9300
C43 C44 1.396(10)
C43 H43 0.9300
C44 C45 1.380(10)
C44 H44 0.9300
C45 C46 1.422(9)
C45 H45 0.9300
C46 C47 1.401(9)
C47 C48 1.359(8)
C47 H47 0.9300
C48 C49 1.420(8)
C48 C51 1.530(8)
C49 O14 1.362(7)
C49 C50 1.384(8)
C51 N1 1.462(7)
C51 H51A 0.9700
C51 H51B 0.9700
C52 O1 1.227(7)
C52 N1 1.330(8)
C53 N4 1.465(8)
C53 H53A 0.9600
C53 H53B 0.9600
C53 H53C 0.9600
C54 N4 1.362(9)
C54 C55 1.369(9)
C54 H54 0.9300
C55 C56 1.390(9)
C55 H55 0.9300
C56 C57 1.400(9)
C56 C62 1.469(8)
C57 C58 1.366(9)
C57 H57 0.9300
C58 N4 1.333(8)
C58 H58 0.9300
C59 N3 1.470(8)
C59 H59A 0.9600
C59 H59B 0.9600
C59 H59C 0.9600
C60 N3 1.337(8)
C60 C61 1.358(9)
C60 H60 0.9300
C61 C62 1.417(9)
C61 H61 0.9300
C62 C63 1.404(9)
C63 C64 1.389(10)
C63 H63 0.9300
C64 N3 1.345(9)
C64 H64 0.9300
C65 C66 1.480(12)
C65 H65A 0.9600
C65 H65B 0.9600
C65 H65C 0.9600
C66 N5 1.121(10)
C67 N6 1.143(10)
C67 C68 1.444(12)
C68 H68A 0.9600
C68 H68B 0.9600
C68 H68C 0.9600
F1 P1 1.591(6)
F2 P1 1.588(6)
F3 P1 1.586(6)
F4 P1 1.577(6)
F5 P1 1.590(7)
F6 P1 1.587(9)
F7 P2 1.690(9)
F8 P2 1.441(8)
F9 P2 1.531(10)
F10 P2 1.450(10)
F11 P2 1.588(10)
F12 P2 1.499(9)
N1 H1 0.8600
N2 H2A 0.8600
O4 C25' 1.473(16)
O5 C26' 1.398(19)
O13 H13 0.8200
O14 H14 0.8200
F6' P1' 1.68(9)
P1' F2' 1.60(3)
P1' F3' 1.55(3)
P1' F5' 1.44(3)
P1' F1' 1.61(3)
P1' F4' 1.62(3)
C26' C25' 1.46(3)
C26' H26C 0.9700
C26' H26D 0.9700
C25' H25C 0.9700
C25' H25D 0.9700
